data_4126994
loop_
_publ_author_name
'Meng, Guangrong'
'Shi, Shicheng'
'Lalancette, Roger A.'
'Szostak, Roman'
'Szostak, Michal'

_publ_section_title
;
 Reversible Twisting of Primary Amides via Ground State N-C(O)
 Destabilization: Highly Twisted Rotationally-Inverted Acyclic Amides.
;
_journal_name_full 'Journal of the American Chemical Society'
_journal_paper_doi 10.1021/jacs.7b11309
_journal_year 2017
_chemical_formula_moiety 'C17 H23 N O5'
_chemical_formula_sum 'C17 H23 N O5'
_chemical_formula_weight 321.36
_space_group_crystal_system orthorhombic
_space_group_IT_number 61
_space_group_name_Hall '-P 2ac 2ab'
_space_group_name_H-M_alt 'P b c a'
_symmetry_space_group_name_Hall '-P 2ac 2ab'
_symmetry_space_group_name_H-M 'P b c a'
_atom_sites_solution_hydrogens geom
_atom_sites_solution_primary direct
_atom_sites_solution_secondary difmap
_audit_creation_method SHELXL-2014/7
_cell_angle_alpha 90
_cell_angle_beta 90
_cell_angle_gamma 90
_cell_formula_units_Z 8
_cell_length_a 16.7598(3)
_cell_length_b 16.5657(3)
_cell_length_c 12.5706(2)
_cell_measurement_reflns_used 9847
_cell_measurement_temperature 100(2)
_cell_measurement_theta_max 68.74
_cell_measurement_theta_min 4.42
_cell_volume 3490.07(10)
_computing_cell_refinement 'APEX 2'
_computing_data_collection 'APEX 2 (Bruker, 2006)'
_computing_data_reduction 'SAINT (Bruker, 2005)'
_computing_molecular_graphics SHELXTL
_computing_publication_material SHELXTL
_computing_structure_refinement 'SHELXL-2014/7 (Sheldrick, 2014)'
_computing_structure_solution 'SHELXL-2014/7 (Sheldrick, 2014)'
_diffrn_ambient_temperature 100(2)
_diffrn_measured_fraction_theta_full 0.991
_diffrn_measured_fraction_theta_max 0.973
_diffrn_measurement_device_type 'Bruker SMART CCD Apex-II area-detector'
_diffrn_measurement_method '\f and \w'
_diffrn_radiation_monochromator graphite
_diffrn_radiation_source 'fine-focus sealed tube'
_diffrn_radiation_type CuK\a
_diffrn_radiation_wavelength 1.54178
_diffrn_reflns_av_R_equivalents 0.0364
_diffrn_reflns_av_unetI/netI 0.0161
_diffrn_reflns_Laue_measured_fraction_full 0.991
_diffrn_reflns_Laue_measured_fraction_max 0.973
_diffrn_reflns_limit_h_max 19
_diffrn_reflns_limit_h_min -19
_diffrn_reflns_limit_k_max 19
_diffrn_reflns_limit_k_min -19
_diffrn_reflns_limit_l_max 14
_diffrn_reflns_limit_l_min -14
_diffrn_reflns_number 30555
_diffrn_reflns_point_group_measured_fraction_full 0.991
_diffrn_reflns_point_group_measured_fraction_max 0.973
_diffrn_reflns_theta_full 67.679
_diffrn_reflns_theta_max 68.965
_diffrn_reflns_theta_min 5.145
_exptl_absorpt_coefficient_mu 0.742
_exptl_absorpt_correction_T_max 0.947
_exptl_absorpt_correction_T_min 0.835
_exptl_absorpt_correction_type numerical
_exptl_absorpt_process_details 'SADABS (Sheldrick, 2008a)'
_exptl_crystal_colour colourless
_exptl_crystal_density_diffrn 1.223
_exptl_crystal_density_method 'not measured'
_exptl_crystal_description block
_exptl_crystal_F_000 1376
_exptl_crystal_size_max 0.379
_exptl_crystal_size_mid 0.209
_exptl_crystal_size_min 0.149
_refine_diff_density_max 0.457
_refine_diff_density_min -0.215
_refine_diff_density_rms 0.038
_refine_ls_extinction_coef 0.00037(7)
_refine_ls_extinction_expression Fc^*^=kFc[1+0.001xFc^2^\l^3^/sin(2\q)]^-1/4^
_refine_ls_extinction_method 'SHELXL-2014/7 (Sheldrick 2014'
_refine_ls_goodness_of_fit_ref 1.083
_refine_ls_hydrogen_treatment constr
_refine_ls_matrix_type full
_refine_ls_number_parameters 215
_refine_ls_number_reflns 3151
_refine_ls_number_restraints 0
_refine_ls_restrained_S_all 1.083
_refine_ls_R_factor_all 0.0400
_refine_ls_R_factor_gt 0.0373
_refine_ls_shift/su_max 0.000
_refine_ls_shift/su_mean 0.000
_refine_ls_structure_factor_coef Fsqd
_refine_ls_weighting_details 'w=1/[\s^2^(Fo^2^)+(0.0406P)^2^+1.8696P] where P=(Fo^2^+2Fc^2^)/3'
_refine_ls_weighting_scheme calc
_refine_ls_wR_factor_gt 0.0936
_refine_ls_wR_factor_ref 0.0956
_reflns_Friedel_coverage 0.000
_reflns_number_gt 2933
_reflns_number_total 3151
_reflns_threshold_expression 'I > 2\s(I)'
_cod_data_source_file ja7b11309_si_004.cif
_cod_data_source_block P212121_a
_cod_database_code 4126994
_shelx_shelxl_version_number 2014/7
_shelx_space_group_comment
;
The symmetry employed for this shelxl refinement is uniquely defined
by the following loop, which should always be used as a source of
symmetry information in preference to the above space-group names.
They are only intended as comments.
;
_shelx_estimated_absorpt_t_min 0.766
_shelx_estimated_absorpt_t_max 0.897

loop_
_space_group_symop_operation_xyz
'x, y, z'
'-x+1/2, -y, z+1/2'
'x+1/2, -y+1/2, -z'
'-x, y+1/2, -z+1/2'
'-x, -y, -z'
'x-1/2, y, -z-1/2'
'-x-1/2, y-1/2, z'
'x, -y-1/2, z-1/2'

loop_
_atom_site_label
_atom_site_type_symbol
_atom_site_fract_x
_atom_site_fract_y
_atom_site_fract_z
_atom_site_U_iso_or_equiv
_atom_site_adp_type
_atom_site_occupancy
_atom_site_site_symmetry_order
_atom_site_calc_flag
_atom_site_refinement_flags_posn
_atom_site_refinement_flags_adp
O1 O 0.30796(6) 0.25888(6) 0.55443(8) 0.0247(2) Uani 1 1 d . .
O2 O 0.50823(6) 0.36691(7) 0.37124(9) 0.0324(3) Uani 1 1 d . .
O3 O 0.49036(5) 0.26699(5) 0.49301(7) 0.0184(2) Uani 1 1 d . .
O4 O 0.27304(6) 0.41490(6) 0.43612(8) 0.0287(3) Uani 1 1 d . .
O5 O 0.35897(5) 0.40111(6) 0.29644(7) 0.0221(2) Uani 1 1 d . .
N1 N 0.38754(6) 0.34451(7) 0.45627(9) 0.0188(3) Uani 1 1 d . .
C1 C 0.35527(7) 0.31319(8) 0.55663(11) 0.0185(3) Uani 1 1 d . .
C2 C 0.38286(7) 0.35414(8) 0.65445(10) 0.0178(3) Uani 1 1 d . .
C3 C 0.46839(8) 0.32930(8) 0.43269(11) 0.0199(3) Uani 1 1 d . .
C4 C 0.33394(8) 0.39147(8) 0.39619(11) 0.0203(3) Uani 1 1 d . .
C5 C 0.42496(8) 0.42678(8) 0.65138(11) 0.0206(3) Uani 1 1 d . .
H5 H 0.4397 0.4496 0.5849 0.025 Uiso 1 1 calc R U
C6 C 0.44527(9) 0.46559(8) 0.74518(11) 0.0245(3) Uani 1 1 d . .
H6 H 0.4739 0.5150 0.7431 0.029 Uiso 1 1 calc R U
C7 C 0.42362(9) 0.43206(9) 0.84201(11) 0.0251(3) Uani 1 1 d . .
H7 H 0.4372 0.4589 0.9063 0.030 Uiso 1 1 calc R U
C8 C 0.38222(8) 0.35950(9) 0.84587(11) 0.0248(3) Uani 1 1 d . .
H8 H 0.3679 0.3367 0.9125 0.030 Uiso 1 1 calc R U
C9 C 0.36197(8) 0.32061(8) 0.75231(11) 0.0216(3) Uani 1 1 d . .
H9 H 0.3338 0.2709 0.7547 0.026 Uiso 1 1 calc R U
C10 C 0.57572(8) 0.24121(8) 0.49854(11) 0.0212(3) Uani 1 1 d . .
C11 C 0.60541(8) 0.21759(10) 0.38879(12) 0.0286(3) Uani 1 1 d . .
H11A H 0.6086 0.2658 0.3437 0.043 Uiso 1 1 calc R U
H11B H 0.5684 0.1787 0.3569 0.043 Uiso 1 1 calc R U
H11C H 0.6584 0.1930 0.3949 0.043 Uiso 1 1 calc R U
C12 C 0.62376(8) 0.30830(10) 0.54919(12) 0.0283(3) Uani 1 1 d . .
H12A H 0.6011 0.3215 0.6189 0.043 Uiso 1 1 calc R U
H12B H 0.6221 0.3562 0.5035 0.043 Uiso 1 1 calc R U
H12C H 0.6792 0.2907 0.5580 0.043 Uiso 1 1 calc R U
C13 C 0.57078(9) 0.16790(9) 0.57085(13) 0.0313(4) Uani 1 1 d . .
H13A H 0.5367 0.1268 0.5378 0.047 Uiso 1 1 calc R U
H13B H 0.5480 0.1838 0.6395 0.047 Uiso 1 1 calc R U
H13C H 0.6244 0.1458 0.5818 0.047 Uiso 1 1 calc R U
C14 C 0.31105(8) 0.45040(8) 0.22056(11) 0.0222(3) Uani 1 1 d . .
C15 C 0.36150(9) 0.44704(10) 0.12068(11) 0.0289(3) Uani 1 1 d . .
H15A H 0.3693 0.3906 0.0996 0.043 Uiso 1 1 calc R U
H15B H 0.4134 0.4721 0.1345 0.043 Uiso 1 1 calc R U
H15C H 0.3344 0.4762 0.0633 0.043 Uiso 1 1 calc R U
C16 C 0.30416(10) 0.53555(9) 0.26214(13) 0.0317(4) Uani 1 1 d . .
H16A H 0.3573 0.5559 0.2804 0.048 Uiso 1 1 calc R U
H16B H 0.2703 0.5360 0.3257 0.048 Uiso 1 1 calc R U
H16C H 0.2804 0.5701 0.2073 0.048 Uiso 1 1 calc R U
C17 C 0.23096(9) 0.41015(9) 0.20163(12) 0.0292(3) Uani 1 1 d . .
H17A H 0.1993 0.4121 0.2671 0.044 Uiso 1 1 calc R U
H17B H 0.2394 0.3538 0.1808 0.044 Uiso 1 1 calc R U
H17C H 0.2025 0.4386 0.1448 0.044 Uiso 1 1 calc R U

loop_
_atom_site_aniso_label
_atom_site_aniso_U_11
_atom_site_aniso_U_22
_atom_site_aniso_U_33
_atom_site_aniso_U_23
_atom_site_aniso_U_13
_atom_site_aniso_U_12
O1 0.0205(5) 0.0273(5) 0.0263(5) 0.0000(4) 0.0012(4) -0.0063(4)
O2 0.0190(5) 0.0430(6) 0.0352(6) 0.0197(5) 0.0026(4) -0.0012(5)
O3 0.0128(4) 0.0229(5) 0.0195(5) 0.0037(4) 0.0010(4) 0.0024(4)
O4 0.0212(5) 0.0342(6) 0.0308(6) 0.0039(4) 0.0039(4) 0.0080(4)
O5 0.0208(5) 0.0261(5) 0.0194(5) 0.0034(4) -0.0020(4) 0.0026(4)
N1 0.0152(5) 0.0238(6) 0.0173(6) 0.0038(4) -0.0002(4) 0.0018(4)
C1 0.0136(6) 0.0203(7) 0.0217(7) 0.0030(5) 0.0012(5) 0.0041(5)
C2 0.0142(6) 0.0188(6) 0.0206(7) 0.0015(5) 0.0009(5) 0.0044(5)
C3 0.0162(6) 0.0239(7) 0.0196(7) 0.0029(5) -0.0011(5) -0.0002(5)
C4 0.0183(6) 0.0203(6) 0.0224(7) 0.0024(5) -0.0011(5) 0.0003(5)
C5 0.0200(7) 0.0202(7) 0.0217(7) 0.0039(5) 0.0020(5) 0.0013(5)
C6 0.0254(7) 0.0193(7) 0.0289(8) 0.0007(6) 0.0000(6) -0.0012(6)
C7 0.0275(7) 0.0246(7) 0.0231(7) -0.0026(6) -0.0028(6) 0.0024(6)
C8 0.0280(7) 0.0263(7) 0.0200(7) 0.0045(6) 0.0015(6) 0.0019(6)
C9 0.0216(7) 0.0185(7) 0.0247(7) 0.0042(5) 0.0013(6) -0.0004(5)
C10 0.0120(6) 0.0278(7) 0.0239(7) -0.0008(6) -0.0013(5) 0.0035(5)
C11 0.0178(7) 0.0379(8) 0.0302(8) -0.0096(7) 0.0024(6) 0.0008(6)
C12 0.0201(7) 0.0367(8) 0.0282(8) -0.0056(6) -0.0033(6) -0.0005(6)
C13 0.0240(8) 0.0325(8) 0.0374(9) 0.0068(7) -0.0040(6) 0.0083(6)
C14 0.0222(7) 0.0234(7) 0.0208(7) 0.0028(5) -0.0033(5) 0.0036(6)
C15 0.0259(7) 0.0416(9) 0.0193(7) 0.0009(6) -0.0008(6) -0.0019(7)
C16 0.0333(8) 0.0254(8) 0.0364(9) -0.0018(6) -0.0017(7) 0.0032(6)
C17 0.0241(8) 0.0335(8) 0.0300(8) 0.0018(6) -0.0051(6) 0.0009(6)

loop_
_atom_type_symbol
_atom_type_description
_atom_type_scat_dispersion_real
_atom_type_scat_dispersion_imag
_atom_type_scat_source
C C 0.0181 0.0091 'International Tables Vol C Tables 4.2.6.8 and 6.1.1.4'
H H 0.0000 0.0000 'International Tables Vol C Tables 4.2.6.8 and 6.1.1.4'
N N 0.0311 0.0180 'International Tables Vol C Tables 4.2.6.8 and 6.1.1.4'
O O 0.0492 0.0322 'International Tables Vol C Tables 4.2.6.8 and 6.1.1.4'

loop_
_geom_angle_atom_site_label_1
_geom_angle_atom_site_label_2
_geom_angle_atom_site_label_3
_geom_angle
C3 O3 C10 120.81(10)
C4 O5 C14 119.90(10)
C4 N1 C3 126.82(11)
C4 N1 C1 114.91(10)
C3 N1 C1 118.15(10)
O1 C1 N1 119.27(12)
O1 C1 C2 124.76(12)
N1 C1 C2 115.94(11)
C9 C2 C5 119.65(12)
C9 C2 C1 118.19(12)
C5 C2 C1 122.06(12)
O2 C3 O3 128.08(12)
O2 C3 N1 125.39(12)
O3 C3 N1 106.52(11)
O4 C4 O5 128.47(13)
O4 C4 N1 119.75(13)
O5 C4 N1 111.72(11)
C6 C5 C2 120.06(13)
C6 C5 H5 120.0
C2 C5 H5 120.0
C5 C6 C7 119.80(13)
C5 C6 H6 120.1
C7 C6 H6 120.1
C6 C7 C8 120.55(13)
C6 C7 H7 119.7
C8 C7 H7 119.7
C9 C8 C7 119.73(13)
C9 C8 H8 120.1
C7 C8 H8 120.1
C8 C9 C2 120.20(13)
C8 C9 H9 119.9
C2 C9 H9 119.9
O3 C10 C12 108.61(11)
O3 C10 C11 110.19(11)
C12 C10 C11 113.42(12)
O3 C10 C13 101.77(10)
C12 C10 C13 111.38(12)
C11 C10 C13 110.83(12)
C10 C11 H11A 109.5
C10 C11 H11B 109.5
H11A C11 H11B 109.5
C10 C11 H11C 109.5
H11A C11 H11C 109.5
H11B C11 H11C 109.5
C10 C12 H12A 109.5
C10 C12 H12B 109.5
H12A C12 H12B 109.5
C10 C12 H12C 109.5
H12A C12 H12C 109.5
H12B C12 H12C 109.5
C10 C13 H13A 109.5
C10 C13 H13B 109.5
H13A C13 H13B 109.5
C10 C13 H13C 109.5
H13A C13 H13C 109.5
H13B C13 H13C 109.5
O5 C14 C16 109.37(11)
O5 C14 C15 102.10(11)
C16 C14 C15 111.36(13)
O5 C14 C17 109.65(11)
C16 C14 C17 113.42(12)
C15 C14 C17 110.35(12)
C14 C15 H15A 109.5
C14 C15 H15B 109.5
H15A C15 H15B 109.5
C14 C15 H15C 109.5
H15A C15 H15C 109.5
H15B C15 H15C 109.5
C14 C16 H16A 109.5
C14 C16 H16B 109.5
H16A C16 H16B 109.5
C14 C16 H16C 109.5
H16A C16 H16C 109.5
H16B C16 H16C 109.5
C14 C17 H17A 109.5
C14 C17 H17B 109.5
H17A C17 H17B 109.5
C14 C17 H17C 109.5
H17A C17 H17C 109.5
H17B C17 H17C 109.5

loop_
_geom_bond_atom_site_label_1
_geom_bond_atom_site_label_2
_geom_bond_distance
O1 C1 1.1996(16)
O2 C3 1.1961(17)
O3 C3 1.3327(16)
O3 C10 1.4945(15)
O4 C4 1.2017(17)
O5 C4 1.3318(17)
O5 C14 1.4906(16)
N1 C4 1.4081(17)
N1 C3 1.4098(17)
N1 C1 1.4675(17)
C1 C2 1.4785(19)
C2 C9 1.3944(19)
C2 C5 1.3954(19)
C5 C6 1.385(2)
C5 H5 0.9500
C6 C7 1.386(2)
C6 H6 0.9500
C7 C8 1.389(2)
C7 H7 0.9500
C8 C9 1.383(2)
C8 H8 0.9500
C9 H9 0.9500
C10 C12 1.513(2)
C10 C11 1.5180(19)
C10 C13 1.519(2)
C11 H11A 0.9800
C11 H11B 0.9800
C11 H11C 0.9800
C12 H12A 0.9800
C12 H12B 0.9800
C12 H12C 0.9800
C13 H13A 0.9800
C13 H13B 0.9800
C13 H13C 0.9800
C14 C16 1.509(2)
C14 C15 1.5148(19)
C14 C17 1.518(2)
C15 H15A 0.9800
C15 H15B 0.9800
C15 H15C 0.9800
C16 H16A 0.9800
C16 H16B 0.9800
C16 H16C 0.9800
C17 H17A 0.9800
C17 H17B 0.9800
C17 H17C 0.9800

loop_
_geom_torsion_atom_site_label_1
_geom_torsion_atom_site_label_2
_geom_torsion_atom_site_label_3
_geom_torsion_atom_site_label_4
_geom_torsion
C4 N1 C1 O1 73.43(16)
C3 N1 C1 O1 -110.20(14)
C4 N1 C1 C2 -104.77(13)
C3 N1 C1 C2 71.60(15)
O1 C1 C2 C9 9.8(2)
N1 C1 C2 C9 -172.17(11)
O1 C1 C2 C5 -166.75(13)
N1 C1 C2 C5 11.33(18)
C10 O3 C3 O2 6.8(2)
C10 O3 C3 N1 -172.13(10)
C4 N1 C3 O2 16.7(2)
C1 N1 C3 O2 -159.19(14)
C4 N1 C3 O3 -164.33(12)
C1 N1 C3 O3 19.79(16)
C14 O5 C4 O4 3.8(2)
C14 O5 C4 N1 -178.88(10)
C3 N1 C4 O4 -162.94(13)
C1 N1 C4 O4 13.06(18)
C3 N1 C4 O5 19.47(19)
C1 N1 C4 O5 -164.52(11)
C9 C2 C5 C6 -0.5(2)
C1 C2 C5 C6 175.93(12)
C2 C5 C6 C7 0.0(2)
C5 C6 C7 C8 0.5(2)
C6 C7 C8 C9 -0.4(2)
C7 C8 C9 C2 -0.1(2)
C5 C2 C9 C8 0.6(2)
C1 C2 C9 C8 -176.00(12)
C3 O3 C10 C12 64.85(15)
C3 O3 C10 C11 -59.95(15)
C3 O3 C10 C13 -177.57(12)
C4 O5 C14 C16 60.43(15)
C4 O5 C14 C15 178.48(12)
C4 O5 C14 C17 -64.52(15)
